data_7713045
loop_
_publ_author_name
'Zapf, Ludwig'
'Radius, Udo'
'Finze, Maik'

_publ_section_title
;
 Anionic N-Heterocyclic Carbenes Featuring Weakly Coordinating
 Perfluoroalkylphosphorane Moieties
;
_journal_name_full 'Dalton Transactions'
_journal_paper_doi 10.1039/D3DT01249B
_journal_year 2023
_chemical_formula_moiety 'C26 H28 Au2 F34 N4 P4'
_chemical_formula_sum 'C26 H28 Au2 F34 N4 P4'
_chemical_formula_weight 1560.34
_space_group_crystal_system triclinic
_space_group_IT_number 2
_space_group_name_Hall '-P 1'
_space_group_name_H-M_alt 'P -1'
_atom_sites_solution_hydrogens geom
_atom_sites_solution_primary dual
_atom_sites_solution_secondary difmap
_audit_creation_method SHELXL-2018/3
_audit_update_record
;
2023-03-30 deposited with the CCDC.	2023-05-12 downloaded from the CCDC.
;
_cell_angle_alpha 108.414(2)
_cell_angle_beta 102.734(2)
_cell_angle_gamma 110.562(2)
_cell_formula_units_Z 2
_cell_length_a 11.5040(2)
_cell_length_b 14.8392(3)
_cell_length_c 15.2026(3)
_cell_measurement_reflns_used 34221
_cell_measurement_temperature 100(2)
_cell_measurement_theta_max 31.2440
_cell_measurement_theta_min 1.9450
_cell_volume 2139.09(10)
_computing_cell_refinement 'CrysAlisPro 1.171.40.45a (Rigaku OD, 2019)'
_computing_data_collection 'CrysAlisPro 1.171.40.45a (Rigaku OD, 2019)'
_computing_data_reduction 'CrysAlisPro 1.171.40.45a (Rigaku OD, 2019)'
_computing_molecular_graphics 'SHELXL-2018/3 (Sheldrick, 2018)'
_computing_publication_material 'SHELXL-2018/3 (Sheldrick, 2018)'
_computing_structure_refinement 'SHELXL-2018/3 (Sheldrick, 2018)'
_computing_structure_solution 'SHELXT 2014/5 (Sheldrick, 2014)'
_diffrn_ambient_environment N~2~
_diffrn_ambient_temperature 100.01(10)
_diffrn_detector 'Hybrid Pixel Array Detector'
_diffrn_detector_area_resol_mean 10.0000
_diffrn_detector_type HyPix
_diffrn_measured_fraction_theta_full 1.000
_diffrn_measured_fraction_theta_max 0.832
_diffrn_measurement_device 'four-circle diffractometer'
_diffrn_measurement_device_type 'XtaLAB Synergy, Dualflex, HyPix'
_diffrn_radiation_monochromator mirror
_diffrn_radiation_probe x-ray
_diffrn_radiation_type 'Mo K\a'
_diffrn_radiation_wavelength 0.71073
_diffrn_reflns_av_R_equivalents 0.0529
_diffrn_reflns_av_unetI/netI 0.0449
_diffrn_reflns_Laue_measured_fraction_full 1.000
_diffrn_reflns_Laue_measured_fraction_max 0.832
_diffrn_reflns_limit_h_max 14
_diffrn_reflns_limit_h_min -15
_diffrn_reflns_limit_k_max 20
_diffrn_reflns_limit_k_min -21
_diffrn_reflns_limit_l_max 21
_diffrn_reflns_limit_l_min -21
_diffrn_reflns_number 48999
_diffrn_reflns_point_group_measured_fraction_full 1.000
_diffrn_reflns_point_group_measured_fraction_max 0.832
_diffrn_reflns_theta_full 26.000
_diffrn_reflns_theta_max 30.859
_diffrn_reflns_theta_min 1.944
_diffrn_source 'micro-focus sealed X-ray tube'
_diffrn_source_type 'PhotonJet (Mo) X-ray Source'
_exptl_absorpt_coefficient_mu 7.179
_exptl_absorpt_correction_T_max 1.000
_exptl_absorpt_correction_T_min 0.320
_exptl_absorpt_correction_type gaussian
_exptl_absorpt_process_details
;
CrysAlisPro 1.171.41.120a (Rigaku Oxford Diffraction, 2021)
Numerical absorption correction based on gaussian integration over
a multifaceted crystal model
Empirical absorption correction using spherical harmonics,
implemented in SCALE3 ABSPACK scaling algorithm.
;
_exptl_crystal_colour 'clear colourless'
_exptl_crystal_density_diffrn 2.423
_exptl_crystal_description block
_exptl_crystal_F_000 1472
_exptl_crystal_size_max 0.270
_exptl_crystal_size_mid 0.220
_exptl_crystal_size_min 0.110
_refine_diff_density_max 1.007
_refine_diff_density_min -1.398
_refine_diff_density_rms 0.140
_refine_ls_extinction_method none
_refine_ls_goodness_of_fit_ref 1.037
_refine_ls_hydrogen_treatment constr
_refine_ls_matrix_type full
_refine_ls_number_parameters 639
_refine_ls_number_reflns 11227
_refine_ls_number_restraints 0
_refine_ls_restrained_S_all 1.037
_refine_ls_R_factor_all 0.0317
_refine_ls_R_factor_gt 0.0253
_refine_ls_shift/su_max 0.003
_refine_ls_shift/su_mean 0.000
_refine_ls_structure_factor_coef Fsqd
_refine_ls_weighting_details 'w=1/[\s^2^(Fo^2^)+(0.0206P)^2^] where P=(Fo^2^+2Fc^2^)/3'
_refine_ls_weighting_scheme calc
_refine_ls_wR_factor_gt 0.0551
_refine_ls_wR_factor_ref 0.0567
_reflns_Friedel_coverage 0.000
_reflns_number_gt 9806
_reflns_number_total 11227
_reflns_threshold_expression 'I > 2\s(I)'
_cod_data_source_file d3dt01249b2.cif
_cod_data_source_block 6
_cod_original_cell_volume 2139.09(8)
_cod_database_code 7713045
_shelx_shelxl_version_number 2018/3
_shelx_space_group_comment
;
The symmetry employed for this shelxl refinement is uniquely defined
by the following loop, which should always be used as a source of
symmetry information in preference to the above space-group names.
They are only intended as comments.
;
_shelx_estimated_absorpt_t_min 0.247
_shelx_estimated_absorpt_t_max 0.506
_oxdiff_exptl_absorpt_empirical_full_min 0.798
_oxdiff_exptl_absorpt_empirical_full_max 1.469
_oxdiff_exptl_absorpt_empirical_details
;
Empirical correction (ABSPACK) includes:
- Absorption correction using spherical harmonics
- Frame scaling
;

loop_
_space_group_symop_operation_xyz
'x, y, z'
'-x, -y, -z'

loop_
_atom_site_label
_atom_site_type_symbol
_atom_site_fract_x
_atom_site_fract_y
_atom_site_fract_z
_atom_site_U_iso_or_equiv
_atom_site_adp_type
_atom_site_occupancy
_atom_site_site_symmetry_order
_atom_site_calc_flag
_atom_site_refinement_flags_posn
_atom_site_refinement_flags_adp
_atom_site_refinement_flags_occupancy
_atom_site_disorder_assembly
_atom_site_disorder_group
Au01 Au 0.76700(2) 0.71424(2) 0.46968(2) 0.01099(3) Uani 1 1 d . . . . .
N1 N 0.5311(2) 0.50361(19) 0.39115(19) 0.0149(5) Uani 1 1 d . . . . .
F1 F 1.06611(18) 0.67200(15) 0.51991(14) 0.0245(4) Uani 1 1 d . . . . .
Au02 Au 0.67158(2) 0.38548(2) 0.12619(2) 0.01863(4) Uani 1 1 d . . . . .
N2 N 1.0600(2) 0.85668(18) 0.63060(18) 0.0113(5) Uani 1 1 d . . . . .
F2 F 1.12492(18) 0.58386(15) 0.59260(15) 0.0239(4) Uani 1 1 d . . . . .
P003 P 1.03663(7) 0.83068(6) 0.73728(5) 0.01149(14) Uani 1 1 d . . . . .
N3 N 1.0298(2) 0.86801(19) 0.48897(19) 0.0145(5) Uani 1 1 d . . . . .
F3 F 1.24825(16) 0.75332(15) 0.65154(15) 0.0247(4) Uani 1 1 d . . . . .
P004 P 0.43687(7) 0.71314(6) 0.32261(6) 0.01144(14) Uani 1 1 d . . . . .
P005 P 0.87474(7) 0.52222(6) 0.16112(6) 0.01572(15) Uani 1 1 d . . . . .
P006 P 0.47302(8) 0.23960(7) 0.08205(6) 0.02241(17) Uani 1 1 d . . . . .
F007 F 0.87661(15) 0.77465(13) 0.68129(12) 0.0136(3) Uani 1 1 d . . . . .
F008 F 0.59659(14) 0.78504(12) 0.37335(12) 0.0119(3) Uani 1 1 d . . . . .
F009 F 0.27466(15) 0.64201(13) 0.26935(13) 0.0154(3) Uani 1 1 d . . . . .
F00A F 0.32946(15) 0.67774(13) 0.45903(13) 0.0175(4) Uani 1 1 d . . . . .
F00B F 0.92195(16) 0.69076(13) 0.81247(13) 0.0187(4) Uani 1 1 d . . . . .
F00C F 0.91847(16) 0.61060(13) 0.62529(14) 0.0198(4) Uani 1 1 d . . . . .
F00D F 0.51131(16) 0.85376(13) 0.24053(13) 0.0175(4) Uani 1 1 d . . . . .
F00E F 0.36974(17) 0.53170(13) 0.15617(14) 0.0220(4) Uani 1 1 d . . . . .
F00F F 0.61268(16) 0.92313(13) 0.55244(13) 0.0180(4) Uani 1 1 d . . . . .
F00G F 1.19770(15) 0.88767(13) 0.79725(13) 0.0153(3) Uani 1 1 d . . . . .
F00H F 0.47643(17) 0.86481(14) 0.62085(14) 0.0214(4) Uani 1 1 d . . . . .
F00I F 0.33176(16) 0.81700(14) 0.44104(14) 0.0185(4) Uani 1 1 d . . . . .
F00K F 1.10353(17) 0.67481(14) 0.75364(13) 0.0196(4) Uani 1 1 d . . . . .
F00L F 0.58744(16) 0.78141(13) 0.57392(13) 0.0189(4) Uani 1 1 d . . . . .
F00O F 1.19482(18) 0.79198(16) 0.93761(14) 0.0269(4) Uani 1 1 d . . . . .
F00P F 1.08758(16) 1.01386(13) 0.89805(13) 0.0195(4) Uani 1 1 d . . . . .
F00Q F 0.37450(16) 0.66177(14) 0.11936(13) 0.0209(4) Uani 1 1 d . . . . .
F00R F 0.49325(16) 0.92340(13) 0.38156(13) 0.0174(3) Uani 1 1 d . . . . .
F00S F 0.87246(16) 0.95810(14) 0.66424(13) 0.0196(4) Uani 1 1 d . . . . .
F00T F 0.91774(16) 0.84084(14) 0.87654(13) 0.0188(4) Uani 1 1 d . . . . .
F00U F 0.81926(17) 0.93540(15) 0.78583(15) 0.0253(4) Uani 1 1 d . . . . .
F00V F 1.13773(16) 1.04365(13) 0.77795(14) 0.0187(4) Uani 1 1 d . . . . .
F00W F 0.95139(18) 1.09207(14) 0.80758(15) 0.0249(4) Uani 1 1 d . . . . .
F00X F 0.63695(17) 0.61606(15) 0.22626(14) 0.0233(4) Uani 1 1 d . . . . .
F00Y F 0.22402(17) 0.83697(16) 0.29129(16) 0.0289(4) Uani 1 1 d . . . . .
F00Z F 0.22734(18) 0.74964(15) 0.15035(15) 0.0289(4) Uani 1 1 d . . . . .
F010 F 0.54707(18) 0.59921(16) 0.07793(14) 0.0271(4) Uani 1 1 d . . . . .
F011 F 0.65694(17) 0.75506(15) 0.20147(15) 0.0243(4) Uani 1 1 d . . . . .
F012 F 1.04741(19) 0.78864(16) 1.00314(15) 0.0287(4) Uani 1 1 d . . . . .
F013 F 0.33330(17) 0.92055(15) 0.22095(16) 0.0277(4) Uani 1 1 d . . . . .
F014 F 1.17627(19) 0.93440(15) 1.00378(15) 0.0298(4) Uani 1 1 d . . . . .
N015 N 0.4552(2) 0.60589(18) 0.35196(18) 0.0122(5) Uani 1 1 d . . . . .
C019 C 0.5710(3) 0.6028(2) 0.3970(2) 0.0128(5) Uani 1 1 d . . . . .
C01A C 0.3463(3) 0.5070(2) 0.3210(2) 0.0158(6) Uani 1 1 d . . . . .
H01A H 0.254926 0.487959 0.288731 0.019 Uiso 1 1 calc R U . . .
C01B C 0.6211(3) 0.4603(2) 0.4218(3) 0.0201(6) Uani 1 1 d . . . . .
H01B H 0.641594 0.426038 0.364794 0.030 Uiso 1 1 calc R U . . .
H01C H 0.577879 0.407743 0.444999 0.030 Uiso 1 1 calc R U . . .
H01D H 0.704213 0.518329 0.476029 0.030 Uiso 1 1 calc R U . . .
C01C C 0.3936(3) 0.4437(2) 0.3450(2) 0.0172(6) Uani 1 1 d . . . . .
H01E H 0.342695 0.371782 0.332697 0.021 Uiso 1 1 calc R U . . .
C01D C 0.9734(3) 0.5991(2) 0.2931(2) 0.0205(6) Uani 1 1 d . . . . .
H01F H 1.059249 0.654560 0.303065 0.031 Uiso 1 1 calc R U . . .
H01G H 0.989337 0.552013 0.321882 0.031 Uiso 1 1 calc R U . . .
H01H H 0.925181 0.632346 0.325979 0.031 Uiso 1 1 calc R U . . .
C01E C 0.9642(3) 0.8214(2) 0.5384(2) 0.0129(5) Uani 1 1 d . . . . .
C01F C 1.1842(3) 0.9234(2) 0.6333(2) 0.0160(6) Uani 1 1 d . . . . .
H01J H 1.267551 0.957534 0.687558 0.019 Uiso 1 1 calc R U . . .
C01G C 0.4065(3) 0.7642(2) 0.4477(2) 0.0134(5) Uani 1 1 d . . . . .
C01H C 1.1648(3) 0.9303(2) 0.5463(2) 0.0169(6) Uani 1 1 d . . . . .
H01K H 1.230989 0.970352 0.527325 0.020 Uiso 1 1 calc R U . . .
C01I C 0.5234(3) 0.8350(2) 0.5498(2) 0.0156(6) Uani 1 1 d . . . . .
C01J C 0.9775(3) 0.4721(2) 0.1077(2) 0.0218(6) Uani 1 1 d . . . . .
H01L H 0.928462 0.428108 0.035706 0.033 Uiso 1 1 calc R U . . .
H01M H 0.999673 0.428916 0.139231 0.033 Uiso 1 1 calc R U . . .
H01N H 1.060103 0.532148 0.119256 0.033 Uiso 1 1 calc R U . . .
C01K C 0.4319(3) 0.8331(2) 0.2939(2) 0.0149(6) Uani 1 1 d . . . . .
C01L C 0.4409(3) 0.6401(2) 0.1902(2) 0.0173(6) Uani 1 1 d . . . . .
C01M C 0.3010(3) 0.8340(2) 0.2380(2) 0.0189(6) Uani 1 1 d . . . . .
C01N C 1.0435(3) 0.6945(2) 0.6782(2) 0.0148(6) Uani 1 1 d . . . . .
C01O C 1.1219(3) 0.6775(2) 0.6090(2) 0.0191(6) Uani 1 1 d . . . . .
C01P C 0.9990(3) 0.7986(2) 0.8489(2) 0.0141(6) Uani 1 1 d . . . . .
C01Q C 0.8674(3) 0.6174(3) 0.1119(3) 0.0232(7) Uani 1 1 d . . . . .
H01O H 0.813226 0.579330 0.040214 0.035 Uiso 1 1 calc R U . . .
H01P H 0.958142 0.666284 0.122648 0.035 Uiso 1 1 calc R U . . .
H01Q H 0.826944 0.658103 0.146340 0.035 Uiso 1 1 calc R U . . .
C01R C 0.5734(3) 0.6541(2) 0.1747(2) 0.0200(6) Uani 1 1 d . . . . .
C01S C 0.9181(3) 0.9883(2) 0.7626(2) 0.0180(6) Uani 1 1 d . . . . .
C01T C 0.9670(3) 0.8587(3) 0.3898(2) 0.0202(6) Uani 1 1 d . . . . .
H01R H 1.017545 0.842069 0.348386 0.030 Uiso 1 1 calc R U . . .
H01S H 0.966347 0.926228 0.395789 0.030 Uiso 1 1 calc R U . . .
H01T H 0.874848 0.801531 0.358719 0.030 Uiso 1 1 calc R U . . .
C01U C 1.0438(3) 0.9724(2) 0.7962(2) 0.0144(6) Uani 1 1 d . . . . .
C01V C 1.1075(3) 0.8297(2) 0.9492(2) 0.0190(6) Uani 1 1 d . . . . .
C01W C 0.4429(3) 0.1302(3) -0.0297(3) 0.0274(7) Uani 1 1 d . . . . .
H01U H 0.360177 0.067855 -0.045379 0.041 Uiso 1 1 calc R U . . .
H01V H 0.517968 0.112719 -0.019072 0.041 Uiso 1 1 calc R U . . .
H01W H 0.434286 0.150438 -0.085302 0.041 Uiso 1 1 calc R U . . .
C01X C 0.3281(3) 0.2634(3) 0.0563(3) 0.0333(8) Uani 1 1 d . . . . .
H01X H 0.320269 0.283903 0.000740 0.050 Uiso 1 1 calc R U . . .
H01Y H 0.337954 0.321010 0.115817 0.050 Uiso 1 1 calc R U . . .
H01Z H 0.247459 0.198293 0.038240 0.050 Uiso 1 1 calc R U . . .
C01Y C 0.4641(4) 0.1850(3) 0.1725(3) 0.0450(11) Uani 1 1 d . . . . .
H010 H 0.377611 0.121913 0.146143 0.067 Uiso 1 1 calc R U . . .
H011 H 0.473387 0.238691 0.234740 0.067 Uiso 1 1 calc R U . . .
H012 H 0.536430 0.164934 0.185647 0.067 Uiso 1 1 calc R U . . .

loop_
_atom_site_aniso_label
_atom_site_aniso_U_11
_atom_site_aniso_U_22
_atom_site_aniso_U_33
_atom_site_aniso_U_23
_atom_site_aniso_U_13
_atom_site_aniso_U_12
Au01 0.00851(5) 0.01095(6) 0.01168(6) 0.00510(4) 0.00231(4) 0.00319(4)
N1 0.0141(11) 0.0126(12) 0.0171(13) 0.0075(10) 0.0037(10) 0.0056(10)
F1 0.0312(10) 0.0316(10) 0.0162(10) 0.0102(8) 0.0091(8) 0.0200(9)
Au02 0.01215(6) 0.01732(6) 0.01917(7) 0.00794(5) 0.00353(5) 0.00045(5)
N2 0.0075(10) 0.0130(11) 0.0128(12) 0.0066(10) 0.0037(9) 0.0030(9)
F2 0.0299(10) 0.0243(10) 0.0232(10) 0.0091(8) 0.0102(8) 0.0192(8)
P003 0.0086(3) 0.0115(3) 0.0112(3) 0.0047(3) 0.0021(3) 0.0023(3)
N3 0.0136(11) 0.0160(12) 0.0131(12) 0.0078(10) 0.0044(9) 0.0049(10)
F3 0.0157(8) 0.0277(10) 0.0284(11) 0.0098(9) 0.0096(8) 0.0086(8)
P004 0.0089(3) 0.0105(3) 0.0133(4) 0.0055(3) 0.0025(3) 0.0033(3)
P005 0.0120(3) 0.0146(4) 0.0162(4) 0.0069(3) 0.0033(3) 0.0024(3)
P006 0.0160(4) 0.0206(4) 0.0174(4) 0.0067(3) 0.0042(3) -0.0030(3)
F007 0.0093(7) 0.0151(8) 0.0128(8) 0.0061(7) 0.0026(6) 0.0026(6)
F008 0.0081(7) 0.0107(7) 0.0150(9) 0.0058(7) 0.0028(6) 0.0030(6)
F009 0.0092(7) 0.0131(8) 0.0176(9) 0.0058(7) 0.0004(6) 0.0020(6)
F00A 0.0144(8) 0.0152(8) 0.0224(10) 0.0099(7) 0.0088(7) 0.0035(7)
F00B 0.0173(8) 0.0142(8) 0.0179(9) 0.0073(7) 0.0050(7) 0.0007(7)
F00C 0.0138(8) 0.0143(8) 0.0210(10) 0.0038(7) 0.0022(7) 0.0016(7)
F00D 0.0186(8) 0.0173(8) 0.0202(10) 0.0117(8) 0.0088(7) 0.0078(7)
F00E 0.0243(9) 0.0121(8) 0.0191(10) 0.0030(7) 0.0049(7) 0.0023(7)
F00F 0.0171(8) 0.0130(8) 0.0180(9) 0.0062(7) 0.0042(7) 0.0024(7)
F00G 0.0092(7) 0.0164(8) 0.0148(9) 0.0054(7) 0.0012(6) 0.0033(6)
F00H 0.0233(9) 0.0236(9) 0.0193(10) 0.0077(8) 0.0126(8) 0.0114(8)
F00I 0.0167(8) 0.0211(9) 0.0242(10) 0.0115(8) 0.0094(7) 0.0128(7)
F00K 0.0234(9) 0.0200(9) 0.0171(9) 0.0094(8) 0.0045(7) 0.0121(7)
F00L 0.0189(8) 0.0192(9) 0.0180(9) 0.0087(8) 0.0031(7) 0.0095(7)
F00O 0.0244(9) 0.0371(11) 0.0172(10) 0.0090(9) 0.0014(7) 0.0180(9)
F00P 0.0219(9) 0.0176(9) 0.0137(9) 0.0042(7) 0.0033(7) 0.0077(7)
F00Q 0.0212(9) 0.0236(9) 0.0161(9) 0.0091(8) 0.0019(7) 0.0107(8)
F00R 0.0168(8) 0.0124(8) 0.0196(9) 0.0067(7) 0.0030(7) 0.0054(7)
F00S 0.0192(8) 0.0213(9) 0.0187(10) 0.0089(8) 0.0045(7) 0.0108(7)
F00T 0.0187(8) 0.0226(9) 0.0197(9) 0.0107(8) 0.0107(7) 0.0104(7)
F00U 0.0191(9) 0.0348(11) 0.0341(12) 0.0206(9) 0.0167(8) 0.0157(8)
F00V 0.0152(8) 0.0124(8) 0.0251(10) 0.0086(7) 0.0084(7) 0.0019(7)
F00W 0.0280(10) 0.0192(9) 0.0254(11) 0.0056(8) 0.0064(8) 0.0141(8)
F00X 0.0265(9) 0.0324(10) 0.0212(10) 0.0145(9) 0.0110(8) 0.0200(8)
F00Y 0.0198(9) 0.0431(12) 0.0380(12) 0.0250(10) 0.0130(8) 0.0213(9)
F00Z 0.0234(9) 0.0255(10) 0.0258(11) 0.0060(9) -0.0057(8) 0.0120(8)
F010 0.0298(10) 0.0364(11) 0.0149(10) 0.0078(8) 0.0106(8) 0.0164(9)
F011 0.0204(9) 0.0226(10) 0.0310(11) 0.0124(9) 0.0143(8) 0.0072(8)
F012 0.0322(10) 0.0362(11) 0.0182(10) 0.0180(9) 0.0088(8) 0.0111(9)
F013 0.0238(9) 0.0238(10) 0.0387(12) 0.0221(9) 0.0042(8) 0.0110(8)
F014 0.0348(11) 0.0180(9) 0.0167(10) 0.0031(8) -0.0052(8) 0.0040(8)
N015 0.0078(10) 0.0107(11) 0.0134(12) 0.0048(10) 0.0009(9) 0.0014(9)
C019 0.0121(13) 0.0146(14) 0.0110(14) 0.0060(11) 0.0024(10) 0.0059(11)
C01A 0.0108(13) 0.0154(14) 0.0176(15) 0.0070(12) 0.0029(11) 0.0037(11)
C01B 0.0179(14) 0.0177(15) 0.0259(18) 0.0120(13) 0.0034(12) 0.0100(12)
C01C 0.0138(13) 0.0120(14) 0.0191(16) 0.0061(12) 0.0034(11) 0.0012(11)
C01D 0.0213(15) 0.0182(15) 0.0169(16) 0.0060(13) 0.0058(12) 0.0060(13)
C01E 0.0122(13) 0.0106(13) 0.0129(14) 0.0052(11) 0.0036(10) 0.0026(11)
C01F 0.0089(13) 0.0156(14) 0.0219(16) 0.0087(12) 0.0057(11) 0.0035(11)
C01G 0.0108(12) 0.0112(13) 0.0181(15) 0.0069(12) 0.0051(11) 0.0046(11)
C01H 0.0106(13) 0.0176(14) 0.0211(16) 0.0091(13) 0.0080(11) 0.0028(11)
C01I 0.0152(13) 0.0157(14) 0.0142(15) 0.0062(12) 0.0056(11) 0.0052(11)
C01J 0.0208(15) 0.0192(15) 0.0199(17) 0.0053(13) 0.0066(13) 0.0066(13)
C01K 0.0122(13) 0.0161(14) 0.0172(15) 0.0091(12) 0.0043(11) 0.0063(11)
C01L 0.0172(14) 0.0144(14) 0.0155(15) 0.0055(12) 0.0018(11) 0.0055(12)
C01M 0.0162(14) 0.0167(15) 0.0221(17) 0.0097(13) 0.0031(12) 0.0070(12)
C01N 0.0111(13) 0.0145(13) 0.0154(15) 0.0077(12) 0.0023(11) 0.0027(11)
C01O 0.0190(14) 0.0197(15) 0.0189(16) 0.0077(13) 0.0053(12) 0.0109(12)
C01P 0.0108(13) 0.0119(13) 0.0130(14) 0.0041(11) 0.0020(11) 0.0007(11)
C01Q 0.0182(15) 0.0214(16) 0.0303(19) 0.0141(14) 0.0087(13) 0.0068(13)
C01R 0.0224(15) 0.0240(16) 0.0149(16) 0.0072(13) 0.0073(12) 0.0127(13)
C01S 0.0166(14) 0.0166(15) 0.0194(16) 0.0072(13) 0.0061(12) 0.0068(12)
C01T 0.0201(15) 0.0262(16) 0.0162(16) 0.0130(13) 0.0070(12) 0.0088(13)
C01U 0.0127(13) 0.0138(13) 0.0141(14) 0.0064(12) 0.0054(11) 0.0028(11)
C01V 0.0209(15) 0.0201(15) 0.0145(15) 0.0084(13) 0.0060(12) 0.0072(12)
C01W 0.0198(16) 0.0233(17) 0.0256(19) 0.0052(14) 0.0057(13) 0.0023(13)
C01X 0.0212(17) 0.032(2) 0.035(2) 0.0085(17) 0.0138(15) 0.0039(15)
C01Y 0.042(2) 0.039(2) 0.021(2) 0.0147(18) -0.0012(16) -0.0101(18)

loop_
_atom_type_symbol
_atom_type_description
_atom_type_scat_dispersion_real
_atom_type_scat_dispersion_imag
_atom_type_scat_source
C C 0.0033 0.0016 'International Tables Vol C Tables 4.2.6.8 and 6.1.1.4'
H H 0.0000 0.0000 'International Tables Vol C Tables 4.2.6.8 and 6.1.1.4'
N N 0.0061 0.0033 'International Tables Vol C Tables 4.2.6.8 and 6.1.1.4'
F F 0.0171 0.0103 'International Tables Vol C Tables 4.2.6.8 and 6.1.1.4'
P P 0.1023 0.0942 'International Tables Vol C Tables 4.2.6.8 and 6.1.1.4'
Au Au -2.0133 8.8022 'International Tables Vol C Tables 4.2.6.8 and 6.1.1.4'

loop_
_geom_angle_atom_site_label_1
_geom_angle_atom_site_label_2
_geom_angle_atom_site_label_3
_geom_angle
_geom_angle_site_symmetry_1
_geom_angle_site_symmetry_3
_geom_angle_publ_flag
C01E Au01 C019 177.79(11) . . ?
C019 N1 C01C 111.6(2) . . ?
C019 N1 C01B 124.8(2) . . ?
C01C N1 C01B 123.4(2) . . ?
P006 Au02 P005 175.21(3) . . ?
C01E N2 C01F 108.2(2) . . ?
C01E N2 P003 128.19(18) . . ?
C01F N2 P003 123.49(19) . . ?
F007 P003 F00G 178.15(10) . . ?
F007 P003 N2 90.73(9) . . ?
F00G P003 N2 91.04(9) . . ?
F007 P003 C01U 91.80(10) . . ?
F00G P003 C01U 87.72(10) . . ?
N2 P003 C01U 88.19(11) . . ?
F007 P003 C01N 92.04(10) . . ?
F00G P003 C01N 88.51(10) . . ?
N2 P003 C01N 89.46(11) . . ?
C01U P003 C01N 175.52(12) . . ?
F007 P003 C01P 85.73(10) . . ?
F00G P003 C01P 92.49(10) . . ?
N2 P003 C01P 176.46(11) . . ?
C01U P003 C01P 91.77(12) . . ?
C01N P003 C01P 90.82(12) . . ?
C01E N3 C01H 111.2(2) . . ?
C01E N3 C01T 125.0(2) . . ?
C01H N3 C01T 123.7(2) . . ?
F008 P004 F009 178.45(9) . . ?
F008 P004 N015 89.96(9) . . ?
F009 P004 N015 91.46(9) . . ?
F008 P004 C01G 94.71(10) . . ?
F009 P004 C01G 85.96(10) . . ?
N015 P004 C01G 88.23(11) . . ?
F008 P004 C01K 85.86(10) . . ?
F009 P004 C01K 92.71(10) . . ?
N015 P004 C01K 175.74(11) . . ?
C01G P004 C01K 92.95(12) . . ?
F008 P004 C01L 93.46(11) . . ?
F009 P004 C01L 85.99(11) . . ?
N015 P004 C01L 87.30(12) . . ?
C01G P004 C01L 170.68(12) . . ?
C01K P004 C01L 92.10(12) . . ?
C01D P005 C01J 105.43(15) . . ?
C01D P005 C01Q 106.26(15) . . ?
C01J P005 C01Q 103.86(15) . . ?
C01D P005 Au02 113.30(10) . . ?
C01J P005 Au02 111.35(10) . . ?
C01Q P005 Au02 115.71(10) . . ?
C01W P006 C01Y 104.32(19) . . ?
C01W P006 C01X 106.12(17) . . ?
C01Y P006 C01X 105.5(2) . . ?
C01W P006 Au02 110.75(11) . . ?
C01Y P006 Au02 115.41(12) . . ?
C01X P006 Au02 113.90(12) . . ?
C019 N015 C01A 108.7(2) . . ?
C019 N015 P004 128.67(18) . . ?
C01A N015 P004 122.42(18) . . ?
N1 C019 N015 105.3(2) . . ?
N1 C019 Au01 121.10(19) . . ?
N015 C019 Au01 133.5(2) . . ?
C01C C01A N015 108.0(2) . . ?
C01C C01A H01A 126.0 . . ?
N015 C01A H01A 126.0 . . ?
N1 C01B H01B 109.5 . . ?
N1 C01B H01C 109.5 . . ?
H01B C01B H01C 109.5 . . ?
N1 C01B H01D 109.5 . . ?
H01B C01B H01D 109.5 . . ?
H01C C01B H01D 109.5 . . ?
C01A C01C N1 106.5(2) . . ?
C01A C01C H01E 126.8 . . ?
N1 C01C H01E 126.8 . . ?
P005 C01D H01F 109.5 . . ?
P005 C01D H01G 109.5 . . ?
H01F C01D H01G 109.5 . . ?
P005 C01D H01H 109.5 . . ?
H01F C01D H01H 109.5 . . ?
H01G C01D H01H 109.5 . . ?
N3 C01E N2 105.5(2) . . ?
N3 C01E Au01 120.8(2) . . ?
N2 C01E Au01 133.51(19) . . ?
C01H C01F N2 108.2(2) . . ?
C01H C01F H01J 125.9 . . ?
N2 C01F H01J 125.9 . . ?
F00I C01G F00A 104.8(2) . . ?
F00I C01G C01I 105.8(2) . . ?
F00A C01G C01I 104.1(2) . . ?
F00I C01G P004 110.39(19) . . ?
F00A C01G P004 108.55(18) . . ?
C01I C01G P004 121.83(19) . . ?
C01F C01H N3 106.8(2) . . ?
C01F C01H H01K 126.6 . . ?
N3 C01H H01K 126.6 . . ?
F00F C01I F00H 107.6(2) . . ?
F00F C01I F00L 108.0(2) . . ?
F00H C01I F00L 107.3(2) . . ?
F00F C01I C01G 113.0(2) . . ?
F00H C01I C01G 109.7(2) . . ?
F00L C01I C01G 110.9(2) . . ?
P005 C01J H01L 109.5 . . ?
P005 C01J H01M 109.5 . . ?
H01L C01J H01M 109.5 . . ?
P005 C01J H01N 109.5 . . ?
H01L C01J H01N 109.5 . . ?
H01M C01J H01N 109.5 . . ?
F00R C01K F00D 104.2(2) . . ?
F00R C01K C01M 104.8(2) . . ?
F00D C01K C01M 104.5(2) . . ?
F00R C01K P004 108.75(19) . . ?
F00D C01K P004 108.45(18) . . ?
C01M C01K P004 124.35(19) . . ?
F00Q C01L F00E 103.9(2) . . ?
F00Q C01L C01R 104.9(2) . . ?
F00E C01L C01R 103.5(2) . . ?
F00Q C01L P004 111.50(19) . . ?
F00E C01L P004 109.37(19) . . ?
C01R C01L P004 122.1(2) . . ?
F00Z C01M F00Y 107.5(2) . . ?
F00Z C01M F013 107.5(3) . . ?
F00Y C01M F013 107.4(2) . . ?
F00Z C01M C01K 112.8(2) . . ?
F00Y C01M C01K 112.2(3) . . ?
F013 C01M C01K 109.2(2) . . ?
F00C C01N F00K 106.6(2) . . ?
F00C C01N C01O 104.3(2) . . ?
F00K C01N C01O 101.7(2) . . ?
F00C C01N P003 111.81(18) . . ?
F00K C01N P003 108.97(19) . . ?
C01O C01N P003 122.19(19) . . ?
F1 C01O F3 109.2(2) . . ?
F1 C01O F2 106.5(2) . . ?
F3 C01O F2 107.2(2) . . ?
F1 C01O C01N 113.6(2) . . ?
F3 C01O C01N 111.4(3) . . ?
F2 C01O C01N 108.6(2) . . ?
F00T C01P F00B 103.9(2) . . ?
F00T C01P C01V 104.4(2) . . ?
F00B C01P C01V 104.8(2) . . ?
F00T C01P P003 108.69(18) . . ?
F00B C01P P003 108.46(19) . . ?
C01V C01P P003 124.79(19) . . ?
P005 C01Q H01O 109.5 . . ?
P005 C01Q H01P 109.5 . . ?
H01O C01Q H01P 109.5 . . ?
P005 C01Q H01Q 109.5 . . ?
H01O C01Q H01Q 109.5 . . ?
H01P C01Q H01Q 109.5 . . ?
F011 C01R F00X 108.0(2) . . ?
F011 C01R F010 107.6(2) . . ?
F00X C01R F010 107.4(2) . . ?
F011 C01R C01L 113.2(3) . . ?
F00X C01R C01L 111.1(2) . . ?
F010 C01R C01L 109.4(2) . . ?
F00U C01S F00S 108.4(2) . . ?
F00U C01S F00W 107.8(2) . . ?
F00S C01S F00W 107.6(2) . . ?
F00U C01S C01U 113.1(2) . . ?
F00S C01S C01U 110.9(2) . . ?
F00W C01S C01U 108.8(2) . . ?
N3 C01T H01R 109.5 . . ?
N3 C01T H01S 109.5 . . ?
H01R C01T H01S 109.5 . . ?
N3 C01T H01T 109.5 . . ?
H01R C01T H01T 109.5 . . ?
H01S C01T H01T 109.5 . . ?
F00P C01U F00V 104.1(2) . . ?
F00P C01U C01S 105.6(2) . . ?
F00V C01U C01S 103.6(2) . . ?
F00P C01U P003 111.88(18) . . ?
F00V C01U P003 109.72(18) . . ?
C01S C01U P003 120.4(2) . . ?
F014 C01V F00O 107.6(2) . . ?
F014 C01V F012 107.2(3) . . ?
F00O C01V F012 106.9(2) . . ?
F014 C01V C01P 112.8(2) . . ?
F00O C01V C01P 113.3(3) . . ?
F012 C01V C01P 108.7(2) . . ?
P006 C01W H01U 109.5 . . ?
P006 C01W H01V 109.5 . . ?
H01U C01W H01V 109.5 . . ?
P006 C01W H01W 109.5 . . ?
H01U C01W H01W 109.5 . . ?
H01V C01W H01W 109.5 . . ?
P006 C01X H01X 109.5 . . ?
P006 C01X H01Y 109.5 . . ?
H01X C01X H01Y 109.5 . . ?
P006 C01X H01Z 109.5 . . ?
H01X C01X H01Z 109.5 . . ?
H01Y C01X H01Z 109.5 . . ?
P006 C01Y H010 109.5 . . ?
P006 C01Y H011 109.5 . . ?
H010 C01Y H011 109.5 . . ?
P006 C01Y H012 109.5 . . ?
H010 C01Y H012 109.5 . . ?
H011 C01Y H012 109.5 . . ?

loop_
_geom_bond_atom_site_label_1
_geom_bond_atom_site_label_2
_geom_bond_distance
_geom_bond_site_symmetry_2
_geom_bond_publ_flag
Au01 C01E 2.034(3) . ?
Au01 C019 2.042(3) . ?
N1 C019 1.345(4) . ?
N1 C01C 1.383(4) . ?
N1 C01B 1.465(3) . ?
F1 C01O 1.328(4) . ?
Au02 P006 2.2994(8) . ?
Au02 P005 2.3027(7) . ?
N2 C01E 1.380(4) . ?
N2 C01F 1.407(3) . ?
N2 P003 1.835(2) . ?
F2 C01O 1.347(3) . ?
P003 F007 1.6098(16) . ?
P003 F00G 1.6271(16) . ?
P003 C01U 1.972(3) . ?
P003 C01N 1.973(3) . ?
P003 C01P 1.997(3) . ?
N3 C01E 1.350(3) . ?
N3 C01H 1.383(4) . ?
N3 C01T 1.460(4) . ?
F3 C01O 1.332(3) . ?
P004 F008 1.6086(16) . ?
P004 F009 1.6317(16) . ?
P004 N015 1.849(2) . ?
P004 C01G 1.970(3) . ?
P004 C01K 1.979(3) . ?
P004 C01L 1.982(3) . ?
P005 C01D 1.804(3) . ?
P005 C01J 1.808(3) . ?
P005 C01Q 1.812(3) . ?
P006 C01W 1.801(4) . ?
P006 C01Y 1.806(4) . ?
P006 C01X 1.809(4) . ?
F00A C01G 1.368(3) . ?
F00B C01P 1.371(3) . ?
F00C C01N 1.366(3) . ?
F00D C01K 1.369(3) . ?
F00E C01L 1.374(3) . ?
F00F C01I 1.331(3) . ?
F00H C01I 1.333(3) . ?
F00I C01G 1.359(3) . ?
F00K C01N 1.372(3) . ?
F00L C01I 1.337(3) . ?
F00O C01V 1.328(4) . ?
F00P C01U 1.366(3) . ?
F00Q C01L 1.370(3) . ?
F00R C01K 1.364(3) . ?
F00S C01S 1.334(4) . ?
F00T C01P 1.365(3) . ?
F00U C01S 1.326(3) . ?
F00V C01U 1.371(3) . ?
F00W C01S 1.338(3) . ?
F00X C01R 1.336(4) . ?
F00Y C01M 1.329(4) . ?
F00Z C01M 1.328(4) . ?
F010 C01R 1.339(4) . ?
F011 C01R 1.328(4) . ?
F012 C01V 1.338(3) . ?
F013 C01M 1.332(3) . ?
F014 C01V 1.327(4) . ?
N015 C019 1.381(3) . ?
N015 C01A 1.399(3) . ?
C01A C01C 1.341(4) . ?
C01A H01A 0.9500 . ?
C01B H01B 0.9800 . ?
C01B H01C 0.9800 . ?
C01B H01D 0.9800 . ?
C01C H01E 0.9500 . ?
C01D H01F 0.9800 . ?
C01D H01G 0.9800 . ?
C01D H01H 0.9800 . ?
C01F C01H 1.335(4) . ?
C01F H01J 0.9500 . ?
C01G C01I 1.542(4) . ?
C01H H01K 0.9500 . ?
C01J H01L 0.9800 . ?
C01J H01M 0.9800 . ?
C01J H01N 0.9800 . ?
C01K C01M 1.563(4) . ?
C01L C01R 1.545(4) . ?
C01N C01O 1.547(4) . ?
C01P C01V 1.551(4) . ?
C01Q H01O 0.9800 . ?
C01Q H01P 0.9800 . ?
C01Q H01Q 0.9800 . ?
C01S C01U 1.549(4) . ?
C01T H01R 0.9800 . ?
C01T H01S 0.9800 . ?
C01T H01T 0.9800 . ?
C01W H01U 0.9800 . ?
C01W H01V 0.9800 . ?
C01W H01W 0.9800 . ?
C01X H01X 0.9800 . ?
C01X H01Y 0.9800 . ?
C01X H01Z 0.9800 . ?
C01Y H010 0.9800 . ?
C01Y H011 0.9800 . ?
C01Y H012 0.9800 . ?
